data_4515729
loop_
_publ_author_name
'Daw, Prosenjit'
'Kumar, Amit'
'Espinosa-Jalapa, Noel Angel'
'Diskin-Posner, Yael'
'Ben-David, Yehoshoa'
'Milstein, David'

_publ_section_title
;
 Synthesis of Pyrazines and Quinoxalines via Acceptorless Dehydrogenative
 Coupling Routes Catalyzed by Manganese Pincer Complexes.
;
_journal_issue 9
_journal_name_full 'ACS catalysis'
_journal_page_first 7734
_journal_page_last 7741
_journal_paper_doi 10.1021/acscatal.8b02208
_journal_volume 8
_journal_year 2018
_chemical_formula_moiety 'C39 H31 B Mn N O2 P2'
_chemical_formula_sum 'C39 H31 B Mn N O2 P2'
_chemical_formula_weight 673.34
_space_group_crystal_system triclinic
_space_group_IT_number 2
_space_group_name_Hall '-P 1'
_space_group_name_H-M_alt 'P -1'
_atom_sites_solution_hydrogens mixed
_audit_creation_method SHELXL-2014/7
_cell_angle_alpha 73.9700(10)
_cell_angle_beta 77.5420(10)
_cell_angle_gamma 72.8200(10)
_cell_formula_units_Z 2
_cell_length_a 10.03790(10)
_cell_length_b 11.36870(10)
_cell_length_c 15.6568(2)
_cell_measurement_reflns_used 25288
_cell_measurement_temperature 100(2)
_cell_measurement_theta_max 79.6460
_cell_measurement_theta_min 4.6600
_cell_volume 1623.02(3)
_computing_cell_refinement 'CrysAlisPro 1.171.39.22a (Rigaku OD, 2015)'
_computing_data_collection 'CrysAlisPro 1.171.39.22a (Rigaku OD, 2015)'
_computing_data_reduction 'CrysAlisPro 1.171.39.22a (Rigaku OD, 2015)'
_computing_structure_refinement 'SHELXL-2014/7 (Sheldrick, 2014)'
_computing_structure_solution 'ShelXT (Sheldrick, 2015)'
_diffrn_ambient_temperature 100(2)
_diffrn_measured_fraction_theta_full 0.991
_diffrn_measured_fraction_theta_max 0.975
_diffrn_measurement_device_type 'XtaLAB Pro: Kappa dual home/near'
_diffrn_measurement_method '\w scans'
_diffrn_radiation_type CuK\a
_diffrn_radiation_wavelength 1.54184
_diffrn_reflns_av_R_equivalents 0.0400
_diffrn_reflns_av_unetI/netI 0.0239
_diffrn_reflns_Laue_measured_fraction_full 0.991
_diffrn_reflns_Laue_measured_fraction_max 0.975
_diffrn_reflns_limit_h_max 12
_diffrn_reflns_limit_h_min -12
_diffrn_reflns_limit_k_max 14
_diffrn_reflns_limit_k_min -14
_diffrn_reflns_limit_l_max 19
_diffrn_reflns_limit_l_min -19
_diffrn_reflns_number 47243
_diffrn_reflns_point_group_measured_fraction_full 0.991
_diffrn_reflns_point_group_measured_fraction_max 0.975
_diffrn_reflns_theta_full 67.684
_diffrn_reflns_theta_max 80.008
_diffrn_reflns_theta_min 4.180
_exptl_absorpt_coefficient_mu 4.524
_exptl_absorpt_correction_T_max 0.992
_exptl_absorpt_correction_T_min 0.984
_exptl_absorpt_correction_type analytical
_exptl_absorpt_process_details
;
CrysAlisPro 1.171.39.22a (Rigaku Oxford Diffraction, 2015)
Analytical numeric absorption correction using a multifaceted crystal
			model based on expressions derived by R.C. Clark & J.S. Reid.
(Clark, R. C. & Reid, J. S. (1995). Acta Cryst. A51, 887-897)
Empirical absorption correction using spherical harmonics,
 implemented in SCALE3 ABSPACK scaling algorithm.
;
_exptl_crystal_colour yellow
_exptl_crystal_density_diffrn 1.378
_exptl_crystal_description plate
_exptl_crystal_F_000 696
_exptl_crystal_size_max 0.107
_exptl_crystal_size_mid 0.088
_exptl_crystal_size_min 0.046
_refine_diff_density_max 0.542
_refine_diff_density_min -0.486
_refine_diff_density_rms 0.057
_refine_ls_extinction_method none
_refine_ls_goodness_of_fit_ref 1.038
_refine_ls_hydrogen_treatment mixed
_refine_ls_matrix_type full
_refine_ls_number_parameters 535
_refine_ls_number_reflns 6903
_refine_ls_number_restraints 1
_refine_ls_restrained_S_all 1.039
_refine_ls_R_factor_all 0.0505
_refine_ls_R_factor_gt 0.0490
_refine_ls_shift/su_max 0.035
_refine_ls_shift/su_mean 0.001
_refine_ls_structure_factor_coef Fsqd
_refine_ls_weighting_details 'w=1/[\s^2^(Fo^2^)+(0.0402P)^2^+2.3150P] where P=(Fo^2^+2Fc^2^)/3'
_refine_ls_weighting_scheme calc
_refine_ls_wR_factor_gt 0.1158
_refine_ls_wR_factor_ref 0.1167
_reflns_Friedel_coverage 0.000
_reflns_number_gt 6624
_reflns_number_total 6903
_reflns_threshold_expression 'I > 2\s(I)'
_cod_data_source_file cs8b02208_si_002.cif
_cod_data_source_block complex2
_cod_database_code 4515729
_shelx_shelxl_version_number 2014/7
_shelx_space_group_comment
;
The symmetry employed for this shelxl refinement is uniquely defined
by the following loop, which should always be used as a source of
symmetry information in preference to the above space-group names.
They are only intended as comments.
;
_shelx_estimated_absorpt_t_min 0.643
_shelx_estimated_absorpt_t_max 0.819

loop_
_space_group_symop_operation_xyz
'x, y, z'
'-x, -y, -z'

loop_
_atom_site_label
_atom_site_type_symbol
_atom_site_fract_x
_atom_site_fract_y
_atom_site_fract_z
_atom_site_U_iso_or_equiv
_atom_site_adp_type
_atom_site_occupancy
_atom_site_site_symmetry_order
_atom_site_calc_flag
_atom_site_refinement_flags_posn
_atom_site_refinement_flags_adp
_atom_site_refinement_flags_occupancy
_atom_site_disorder_assembly
_atom_site_disorder_group
Mn1 Mn 0.68444(4) 0.54120(3) 0.76600(2) 0.02603(11) Uani 1 1 d . . . . .
P1 P 0.55270(8) 0.72463(6) 0.69807(4) 0.03771(17) Uani 1 1 d . . . . .
P2 P 0.83460(6) 0.35385(6) 0.80459(4) 0.02765(14) Uani 1 1 d . . . . .
O1 O 0.6082(3) 0.5958(2) 0.94550(14) 0.0596(7) Uani 1 1 d . . . . .
B1A B 0.899(3) 0.584(3) 0.669(2) 0.034(6) Uiso 0.095(3) 1 d . . P A 6
HB1A H 0.8453 0.6688 0.6752 0.041 Uiso 0.095(3) 1 d R U P A 6
HB1B H 0.9262 0.5327 0.7271 0.041 Uiso 0.095(3) 1 d R U P A 6
HB1C H 0.9843 0.5891 0.6249 0.041 Uiso 0.095(3) 1 d R U P A 6
O2A O 0.498(3) 0.409(3) 0.7458(19) 0.056(6) Uiso 0.095(3) 1 d . . P A 6
N1A N 0.8069(18) 0.5204(16) 0.6363(12) 0.018(4) Uiso 0.095(3) 1 d . . P A 6
C39A C 0.580(3) 0.462(3) 0.759(2) 0.027(6) Uiso 0.095(3) 1 d . . P A 6
C1 C 0.5855(3) 0.7074(2) 0.58326(17) 0.0369(6) Uani 1 1 d . . . . .
C2 C 0.5430(3) 0.8029(3) 0.50935(19) 0.0432(7) Uani 1 1 d . . . . .
H2 H 0.4928 0.8850 0.5175 0.052 Uiso 1 1 calc R U . . .
C3 C 0.5731(3) 0.7793(3) 0.42452(19) 0.0450(7) Uani 1 1 d . . . . .
H3 H 0.5457 0.8453 0.3743 0.054 Uiso 1 1 calc R U . . .
C4 C 0.6429(3) 0.6596(3) 0.41327(17) 0.0412(6) Uani 1 1 d . . . . .
H4A H 0.6668 0.6442 0.3545 0.049 Uiso 0.905(3) 1 calc R U P A 5
H4B H 0.6260 0.6277 0.3676 0.049 Uiso 0.095(3) 1 calc R U P A 6
C5A C 0.753(3) 0.576(3) 0.4795(18) 0.031(6) Uiso 0.095(3) 1 d . . P A 6
C6A C 0.723(3) 0.600(3) 0.5650(18) 0.029(6) Uiso 0.095(3) 1 d . . P A 6
C7A C 0.881(3) 0.472(2) 0.4549(18) 0.032(6) Uiso 0.095(3) 1 d . . P A 6
H7AA H 0.8618 0.4379 0.4086 0.039 Uiso 0.095(3) 1 calc R U P A 6
H7AB H 0.9634 0.5090 0.4291 0.039 Uiso 0.095(3) 1 calc R U P A 6
C8A C 0.916(3) 0.366(2) 0.5365(17) 0.027(5) Uiso 0.095(3) 1 d . . P A 6
C9A C 0.874(3) 0.393(2) 0.6241(17) 0.025(6) Uiso 0.095(3) 1 d . . P A 6
C10 C 0.9645(4) 0.2628(4) 0.5259(2) 0.0690(12) Uani 1 1 d . . . . .
H10 H 0.9919 0.2482 0.4669 0.083 Uiso 1 1 calc R U . A 5
C11 C 1.0442(4) 0.1905(6) 0.5916(3) 0.105(2) Uani 1 1 d . . . . .
H11 H 1.1239 0.1247 0.5784 0.126 Uiso 1 1 calc R U . . .
C12 C 1.0088(4) 0.2129(5) 0.6772(3) 0.0850(16) Uani 1 1 d . . . . .
H12 H 1.0621 0.1602 0.7232 0.102 Uiso 1 1 calc R U . . .
C13 C 0.8961(3) 0.3120(3) 0.69612(18) 0.0393(6) Uani 1 1 d . . . . .
C14 C 0.9904(3) 0.3499(3) 0.84826(18) 0.0368(6) Uani 1 1 d D . . . .
C20 C 0.7787(3) 0.2182(2) 0.88283(17) 0.0331(5) Uani 1 1 d . . . . .
C21 C 0.8718(4) 0.0995(3) 0.9019(3) 0.0532(8) Uani 1 1 d . . . . .
H21 H 0.9665 0.0864 0.8727 0.064 Uiso 1 1 calc R U . . .
C22 C 0.8262(5) 0.0000(3) 0.9639(3) 0.0702(12) Uani 1 1 d . . . . .
H22 H 0.8903 -0.0808 0.9764 0.084 Uiso 1 1 calc R U . . .
C23 C 0.6897(5) 0.0173(3) 1.0073(2) 0.0614(10) Uani 1 1 d . . . . .
H23 H 0.6593 -0.0513 1.0491 0.074 Uiso 1 1 calc R U . . .
C24 C 0.5977(4) 0.1342(3) 0.98956(19) 0.0467(7) Uani 1 1 d . . . . .
H24 H 0.5034 0.1468 1.0195 0.056 Uiso 1 1 calc R U . . .
C25 C 0.6417(3) 0.2346(2) 0.92797(16) 0.0343(5) Uani 1 1 d . . . . .
H25 H 0.5773 0.3154 0.9167 0.041 Uiso 1 1 calc R U . . .
C38 C 0.6396(3) 0.5738(2) 0.87461(18) 0.0375(6) Uani 1 1 d . . . . .
O2 O 0.9245(4) 0.6540(3) 0.7145(2) 0.0920(13) Uani 0.905(3) 1 d . . P A 5
N1 N 0.6909(2) 0.4861(2) 0.64892(14) 0.0257(5) Uani 0.905(3) 1 d . . P A 5
C5 C 0.6790(3) 0.5614(3) 0.48567(18) 0.0323(6) Uani 0.905(3) 1 d . . P A 5
C6 C 0.6529(3) 0.5862(3) 0.57115(18) 0.0294(6) Uani 0.905(3) 1 d . . P A 5
C7 C 0.7437(3) 0.4275(3) 0.47613(19) 0.0358(6) Uani 0.905(3) 1 d . . P A 5
H7A H 0.6683 0.3836 0.4852 0.043 Uiso 0.905(3) 1 calc R U P A 5
H7B H 0.7956 0.4277 0.4147 0.043 Uiso 0.905(3) 1 calc R U P A 5
C8 C 0.8428(3) 0.3581(3) 0.5436(2) 0.0386(7) Uani 0.905(3) 1 d . . P A 5
C9 C 0.8114(3) 0.3852(3) 0.62871(19) 0.0310(6) Uani 0.905(3) 1 d . . P A 5
C39 C 0.8296(4) 0.6100(3) 0.7355(2) 0.0471(8) Uani 0.905(3) 1 d . . P A 5
B1 B 0.5607(3) 0.4421(3) 0.7120(2) 0.0295(6) Uani 0.905(3) 1 d . . P A 5
H1A H 0.545(4) 0.476(3) 0.783(2) 0.028(10) Uiso 0.905(3) 1 d . . P A 5
H1B H 0.457(3) 0.497(3) 0.688(2) 0.035(8) Uiso 0.905(3) 1 d . . P A 5
H1C H 0.572(3) 0.343(3) 0.7332(19) 0.024(7) Uiso 0.905(3) 1 d . . P A 5
C15 C 1.1244(5) 0.3240(6) 0.8035(3) 0.0538(16) Uani 0.647(6) 1 d . . P B 1
H15 H 1.1406 0.3061 0.7458 0.065 Uiso 0.647(6) 1 calc R U P B 1
C16 C 1.2378(6) 0.3236(7) 0.8418(4) 0.0661(19) Uani 0.647(6) 1 d . . P B 1
H16 H 1.3300 0.3101 0.8087 0.079 Uiso 0.647(6) 1 calc R U P B 1
C17 C 1.2167(6) 0.3426(6) 0.9274(4) 0.0461(12) Uani 0.647(6) 1 d . . P B 1
H17 H 1.2928 0.3469 0.9524 0.055 Uiso 0.647(6) 1 calc R U P B 1
C18 C 1.0830(9) 0.3552(7) 0.9764(6) 0.0391(16) Uani 0.647(6) 1 d . . P B 1
H18 H 1.0673 0.3641 1.0366 0.047 Uiso 0.647(6) 1 calc R U P B 1
C19 C 0.9738(12) 0.3549(11) 0.9376(5) 0.0404(19) Uani 0.647(6) 1 d . . P B 1
H19 H 0.8836 0.3582 0.9729 0.048 Uiso 0.647(6) 1 calc R U P B 1
C15A C 1.0940(7) 0.4183(7) 0.7827(5) 0.0295(17) Uiso 0.353(6) 1 d . . P B 2
H15A H 1.0834 0.4489 0.7210 0.035 Uiso 0.353(6) 1 calc R U P B 2
C16A C 1.2035(8) 0.4352(8) 0.8143(5) 0.039(2) Uiso 0.353(6) 1 d . . P B 2
H16A H 1.2736 0.4706 0.7730 0.047 Uiso 0.353(6) 1 calc R U P B 2
C17A C 1.2126(9) 0.4019(10) 0.9035(6) 0.0353(19) Uiso 0.353(6) 1 d . . P B 2
H17A H 1.2890 0.4147 0.9234 0.042 Uiso 0.353(6) 1 calc R U P B 2
C18A C 1.1187(16) 0.3526(17) 0.9625(12) 0.033(4) Uiso 0.353(6) 1 d . . P B 2
H18A H 1.1295 0.3278 1.0242 0.040 Uiso 0.353(6) 1 calc R U P B 2
C19A C 0.999(2) 0.335(2) 0.9351(11) 0.043(5) Uiso 0.353(6) 1 d D . P B 2
H19A H 0.9240 0.3128 0.9796 0.051 Uiso 0.353(6) 1 calc R U P B 2
C26 C 0.3771(7) 0.7711(5) 0.7249(4) 0.0285(12) Uani 0.586(4) 1 d . . P C 3
C27 C 0.3189(5) 0.7767(5) 0.8149(3) 0.0453(12) Uani 0.586(4) 1 d . . P C 3
H27 H 0.3809 0.7547 0.8580 0.054 Uiso 0.586(4) 1 calc R U P C 3
C28 C 0.1753(5) 0.8130(5) 0.8425(4) 0.0499(14) Uani 0.586(4) 1 d . . P C 3
H28 H 0.1406 0.8201 0.9028 0.060 Uiso 0.586(4) 1 calc R U P C 3
C29 C 0.0833(6) 0.8388(6) 0.7828(4) 0.0438(13) Uani 0.586(4) 1 d . . P C 3
H29 H -0.0153 0.8617 0.8024 0.053 Uiso 0.586(4) 1 calc R U P C 3
C30 C 0.1317(5) 0.8319(5) 0.6948(4) 0.0453(12) Uani 0.586(4) 1 d . . P C 3
H30 H 0.0671 0.8490 0.6540 0.054 Uiso 0.586(4) 1 calc R U P C 3
C31 C 0.2767(5) 0.7997(5) 0.6658(3) 0.0394(11) Uani 0.586(4) 1 d . . P C 3
H31 H 0.3093 0.7967 0.6046 0.047 Uiso 0.586(4) 1 calc R U P C 3
C26A C 0.3401(9) 0.7623(9) 0.7360(6) 0.024(2) Uiso 0.414(4) 1 d . . P C 4
C27A C 0.2806(7) 0.6712(6) 0.7977(4) 0.0391(15) Uiso 0.414(4) 1 d . . P C 4
H27A H 0.3385 0.5933 0.8254 0.047 Uiso 0.414(4) 1 calc R U P C 4
C28A C 0.1359(8) 0.6958(7) 0.8181(5) 0.0481(18) Uiso 0.414(4) 1 d . . P C 4
H28A H 0.0933 0.6347 0.8603 0.058 Uiso 0.414(4) 1 calc R U P C 4
C29A C 0.0524(11) 0.8095(9) 0.7769(7) 0.046(2) Uiso 0.414(4) 1 d . . P C 4
H29A H -0.0473 0.8259 0.7909 0.055 Uiso 0.414(4) 1 calc R U P C 4
C30A C 0.1127(8) 0.8981(8) 0.7165(6) 0.0482(18) Uiso 0.414(4) 1 d . . P C 4
H30A H 0.0545 0.9759 0.6889 0.058 Uiso 0.414(4) 1 calc R U P C 4
C31A C 0.2571(7) 0.8757(7) 0.6951(5) 0.0396(16) Uiso 0.414(4) 1 d . . P C 4
H31A H 0.2989 0.9373 0.6529 0.047 Uiso 0.414(4) 1 calc R U P C 4
C32 C 0.6183(10) 0.8666(4) 0.6886(4) 0.0369(14) Uani 0.768(18) 1 d . . P C 7
C33 C 0.7135(8) 0.9089(5) 0.6180(6) 0.0428(15) Uani 0.768(18) 1 d . . P C 7
H33 H 0.7418 0.8698 0.5684 0.051 Uiso 0.768(18) 1 calc R U P C 7
C34 C 0.7689(7) 1.0066(4) 0.6172(7) 0.0506(16) Uani 0.768(18) 1 d . . P C 7
H34 H 0.8336 1.0349 0.5672 0.061 Uiso 0.768(18) 1 calc R U P C 7
C35 C 0.7300(8) 1.0635(4) 0.6895(6) 0.050(2) Uani 0.768(18) 1 d . . P C 7
H35 H 0.7692 1.1299 0.6898 0.060 Uiso 0.768(18) 1 calc R U P C 7
C36 C 0.6348(12) 1.0235(5) 0.7605(6) 0.059(3) Uani 0.768(18) 1 d . . P C 7
H36 H 0.6084 1.0621 0.8103 0.071 Uiso 0.768(18) 1 calc R U P C 7
C37 C 0.5760(11) 0.9261(4) 0.7602(4) 0.0538(19) Uani 0.768(18) 1 d . . P C 7
H37 H 0.5075 0.9008 0.8087 0.065 Uiso 0.768(18) 1 calc R U P C 7
C32A C 0.5717(17) 0.8707(16) 0.7057(11) 0.022(4) Uiso 0.232(18) 1 d . . P C 8
C33A C 0.681(2) 0.904(2) 0.6414(15) 0.035(5) Uiso 0.232(18) 1 d . . P C 8
H33A H 0.7178 0.8658 0.5918 0.042 Uiso 0.232(18) 1 calc R U P C 8
C34A C 0.7365(15) 1.0028(14) 0.6543(11) 0.028(4) Uiso 0.232(18) 1 d . . P C 8
H34A H 0.8135 1.0278 0.6136 0.034 Uiso 0.232(18) 1 calc R U P C 8
C35A C 0.678(3) 1.0576(17) 0.7241(13) 0.037(4) Uiso 0.232(18) 1 d . . P C 8
H35A H 0.7128 1.1234 0.7304 0.044 Uiso 0.232(18) 1 calc R U P C 8
C36A C 0.5704(16) 1.0224(13) 0.7862(10) 0.027(3) Uiso 0.232(18) 1 d . . P C 8
H36A H 0.5317 1.0635 0.8346 0.032 Uiso 0.232(18) 1 calc R U P C 8
C37A C 0.5166(15) 0.9248(13) 0.7786(10) 0.025(3) Uiso 0.232(18) 1 d . . P C 8
H37A H 0.4442 0.8970 0.8226 0.031 Uiso 0.232(18) 1 calc R U P C 8

loop_
_atom_site_aniso_label
_atom_site_aniso_U_11
_atom_site_aniso_U_22
_atom_site_aniso_U_33
_atom_site_aniso_U_23
_atom_site_aniso_U_13
_atom_site_aniso_U_12
Mn1 0.0347(2) 0.02289(18) 0.02388(19) -0.00721(14) -0.01034(15) -0.00625(15)
P1 0.0620(4) 0.0223(3) 0.0319(3) -0.0079(2) -0.0230(3) -0.0020(3)
P2 0.0281(3) 0.0289(3) 0.0274(3) -0.0106(2) -0.0075(2) -0.0030(2)
O1 0.0697(15) 0.0672(15) 0.0380(11) -0.0302(11) -0.0222(10) 0.0157(12)
C1 0.0572(16) 0.0292(12) 0.0299(12) -0.0047(10) -0.0164(11) -0.0136(11)
C2 0.0625(18) 0.0355(14) 0.0373(14) -0.0012(11) -0.0266(13) -0.0137(13)
C3 0.0602(18) 0.0473(16) 0.0332(14) 0.0025(12) -0.0220(13) -0.0221(14)
C4 0.0522(16) 0.0571(17) 0.0236(12) -0.0058(11) -0.0086(11) -0.0289(14)
C10 0.0439(17) 0.114(3) 0.0518(19) -0.057(2) -0.0077(15) 0.0121(19)
C11 0.055(2) 0.172(5) 0.076(3) -0.087(3) -0.031(2) 0.059(3)
C12 0.0489(19) 0.133(4) 0.061(2) -0.064(2) -0.0294(17) 0.048(2)
C13 0.0303(12) 0.0536(16) 0.0362(14) -0.0231(12) -0.0077(10) 0.0002(11)
C14 0.0328(13) 0.0451(15) 0.0364(13) -0.0160(11) -0.0104(10) -0.0055(11)
C20 0.0423(14) 0.0256(11) 0.0344(13) -0.0096(10) -0.0170(11) -0.0022(10)
C21 0.0540(18) 0.0276(13) 0.082(2) -0.0144(14) -0.0341(17) 0.0026(12)
C22 0.100(3) 0.0217(14) 0.098(3) -0.0012(16) -0.066(3) -0.0035(16)
C23 0.106(3) 0.0370(16) 0.0535(19) 0.0087(14) -0.044(2) -0.0320(18)
C24 0.075(2) 0.0431(15) 0.0291(13) -0.0030(11) -0.0133(13) -0.0258(15)
C25 0.0502(15) 0.0284(12) 0.0253(11) -0.0048(9) -0.0091(10) -0.0101(11)
C38 0.0435(14) 0.0330(13) 0.0358(14) -0.0122(11) -0.0202(11) 0.0052(11)
O2 0.098(2) 0.096(2) 0.104(3) 0.0373(19) -0.064(2) -0.076(2)
N1 0.0289(11) 0.0258(10) 0.0248(10) -0.0098(8) -0.0075(8) -0.0043(8)
C5 0.0336(15) 0.0432(16) 0.0284(13) -0.0109(11) -0.0063(11) -0.0180(12)
C6 0.0358(15) 0.0337(14) 0.0243(13) -0.0058(10) -0.0101(11) -0.0138(12)
C7 0.0362(15) 0.0485(17) 0.0289(14) -0.0170(12) -0.0059(11) -0.0117(12)
C8 0.0278(15) 0.0570(19) 0.0352(15) -0.0234(14) -0.0050(12) -0.0047(13)
C9 0.0242(14) 0.0401(16) 0.0331(15) -0.0174(12) -0.0048(11) -0.0055(12)
C39 0.066(2) 0.0394(16) 0.0464(18) 0.0048(14) -0.0332(16) -0.0244(16)
B1 0.0309(15) 0.0289(15) 0.0305(16) -0.0100(12) -0.0058(13) -0.0063(12)
C15 0.044(3) 0.089(5) 0.037(2) -0.012(2) -0.0053(19) -0.032(3)
C16 0.046(3) 0.110(5) 0.049(3) -0.005(3) -0.012(2) -0.040(3)
C17 0.052(3) 0.043(3) 0.050(3) 0.004(2) -0.028(2) -0.021(2)
C18 0.043(4) 0.037(3) 0.042(4) -0.011(2) -0.023(4) -0.003(3)
C19 0.043(4) 0.044(4) 0.038(3) -0.011(3) -0.022(3) -0.004(4)
C26 0.030(3) 0.026(2) 0.029(3) -0.0062(17) -0.003(2) -0.008(2)
C27 0.043(3) 0.051(3) 0.039(3) -0.013(2) -0.013(2) 0.000(2)
C28 0.042(3) 0.058(3) 0.043(3) -0.021(2) -0.004(2) 0.005(2)
C29 0.037(3) 0.041(3) 0.058(4) -0.020(3) -0.007(2) -0.007(2)
C30 0.042(3) 0.052(3) 0.052(3) -0.019(2) -0.014(2) -0.014(2)
C31 0.043(3) 0.041(3) 0.038(2) -0.011(2) -0.0090(19) -0.012(2)
C32 0.051(4) 0.0234(18) 0.038(3) -0.0118(17) -0.018(3) 0.003(2)
C33 0.043(3) 0.032(2) 0.059(4) -0.015(3) -0.016(3) -0.007(2)
C34 0.050(3) 0.040(2) 0.071(4) -0.023(2) -0.018(3) -0.0091(19)
C35 0.049(3) 0.030(2) 0.082(5) -0.022(2) -0.038(4) 0.0020(19)
C36 0.091(7) 0.041(3) 0.057(4) -0.027(3) -0.038(5) -0.001(3)
C37 0.090(6) 0.038(2) 0.039(3) -0.0126(18) -0.020(3) -0.013(3)

loop_
_atom_type_symbol
_atom_type_description
_atom_type_scat_dispersion_real
_atom_type_scat_dispersion_imag
_atom_type_scat_source
C C 0.0181 0.0091 'International Tables Vol C Tables 4.2.6.8 and 6.1.1.4'
H H 0.0000 0.0000 'International Tables Vol C Tables 4.2.6.8 and 6.1.1.4'
B B 0.0090 0.0039 'International Tables Vol C Tables 4.2.6.8 and 6.1.1.4'
N N 0.0311 0.0180 'International Tables Vol C Tables 4.2.6.8 and 6.1.1.4'
O O 0.0492 0.0322 'International Tables Vol C Tables 4.2.6.8 and 6.1.1.4'
P P 0.2955 0.4335 'International Tables Vol C Tables 4.2.6.8 and 6.1.1.4'
Mn Mn -0.5299 2.8052 'International Tables Vol C Tables 4.2.6.8 and 6.1.1.4'

loop_
_geom_angle_atom_site_label_1
_geom_angle_atom_site_label_2
_geom_angle_atom_site_label_3
_geom_angle
C39A Mn1 C38 107.2(13)
C39 Mn1 C38 94.09(15)
C39 Mn1 N1 100.52(13)
C38 Mn1 N1 165.36(12)
C39A Mn1 N1A 92.9(14)
C38 Mn1 N1A 159.1(5)
C39A Mn1 P2 85.7(10)
C39 Mn1 P2 88.27(11)
C38 Mn1 P2 96.34(8)
N1 Mn1 P2 85.16(6)
N1A Mn1 P2 79.2(5)
C39A Mn1 P1 93.1(10)
C39 Mn1 P1 88.53(11)
C38 Mn1 P1 95.41(8)
N1 Mn1 P1 84.07(6)
N1A Mn1 P1 89.0(5)
P2 Mn1 P1 168.01(3)
C39 Mn1 B1 142.26(14)
C38 Mn1 B1 123.64(13)
N1 Mn1 B1 41.75(10)
P2 Mn1 B1 88.13(8)
P1 Mn1 B1 87.34(8)
C39A Mn1 B1A 131.5(15)
C38 Mn1 B1A 120.4(8)
N1A Mn1 B1A 38.9(9)
P2 Mn1 B1A 80.2(7)
P1 Mn1 B1A 91.7(7)
C39 Mn1 H1A 173.6(11)
C38 Mn1 H1A 92.0(12)
N1 Mn1 H1A 73.3(12)
P2 Mn1 H1A 92.8(11)
P1 Mn1 H1A 89.2(11)
B1 Mn1 H1A 31.6(12)
C26 P1 C1 106.4(2)
C32A P1 C1 112.5(5)
C1 P1 C32 103.1(2)
C1 P1 C26A 106.8(3)
C26 P1 Mn1 123.5(2)
C32A P1 Mn1 121.4(5)
C1 P1 Mn1 101.52(9)
C32 P1 Mn1 114.88(17)
C26A P1 Mn1 118.1(3)
C13 P2 C14 106.71(12)
C13 P2 C20 106.77(13)
C14 P2 C20 101.23(12)
C13 P2 Mn1 100.89(9)
C14 P2 Mn1 117.60(9)
C20 P2 Mn1 122.47(9)
N1A B1A Mn1 60.9(12)
N1A B1A HB1A 109.5
Mn1 B1A HB1A 78.4
N1A B1A HB1B 109.4
Mn1 B1A HB1B 72.7
HB1A B1A HB1B 109.5
N1A B1A HB1C 109.5
Mn1 B1A HB1C 169.7
HB1A B1A HB1C 109.5
HB1B B1A HB1C 109.5
C9A N1A C6A 113.5(19)
C9A N1A B1A 115(2)
C6A N1A B1A 117(2)
C9A N1A Mn1 117.7(14)
C6A N1A Mn1 108.9(14)
B1A N1A Mn1 80.2(14)
O2A C39A Mn1 174(3)
C6 C1 C2 119.1(2)
C2 C1 C6A 116.9(10)
C6 C1 P1 115.39(19)
C2 C1 P1 125.5(2)
C6A C1 P1 112.1(10)
C3 C2 C1 120.7(3)
C3 C2 H2 119.6
C1 C2 H2 119.6
C4 C3 C2 119.5(3)
C4 C3 H3 120.3
C2 C3 H3 120.3
C3 C4 C5 121.2(3)
C3 C4 C5A 117.6(10)
C3 C4 H4A 119.4
C5 C4 H4A 119.4
C3 C4 H4B 121.2
C5A C4 H4B 121.2
C6A C5A C7A 121(2)
C6A C5A C4 115(2)
C7A C5A C4 124(2)
C5A C6A N1A 121(2)
C5A C6A C1 116(2)
N1A C6A C1 122.5(19)
C8A C7A C5A 111(2)
C8A C7A H7AA 109.4
C5A C7A H7AA 109.4
C8A C7A H7AB 109.4
C5A C7A H7AB 109.4
H7AA C7A H7AB 108.0
C10 C8A C9A 122(2)
C10 C8A C7A 118(2)
C9A C8A C7A 119(2)
C13 C9A C8A 124(2)
C13 C9A N1A 114(2)
C8A C9A N1A 122(2)
C8A C10 C11 110.6(14)
C11 C10 C8 121.6(3)
C11 C10 H10 119.2
C8 C10 H10 119.2
C10 C11 C12 120.2(3)
C10 C11 H11 119.9
C12 C11 H11 119.9
C11 C12 C13 120.3(3)
C11 C12 H12 119.8
C13 C12 H12 119.8
C9A C13 C12 108.6(13)
C12 C13 C9 119.5(3)
C9A C13 P2 121.3(12)
C12 C13 P2 126.1(2)
C9 C13 P2 114.27(19)
C15 C14 C19 117.6(6)
C19A C14 C15A 114.4(11)
C19A C14 P2 125.4(10)
C15 C14 P2 124.3(3)
C19 C14 P2 117.4(5)
C15A C14 P2 115.7(3)
C25 C20 C21 118.5(3)
C25 C20 P2 119.60(18)
C21 C20 P2 121.9(2)
C20 C21 C22 120.1(3)
C20 C21 H21 120.0
C22 C21 H21 120.0
C23 C22 C21 120.8(3)
C23 C22 H22 119.6
C21 C22 H22 119.6
C24 C23 C22 119.5(3)
C24 C23 H23 120.3
C22 C23 H23 120.3
C23 C24 C25 120.4(3)
C23 C24 H24 119.8
C25 C24 H24 119.8
C20 C25 C24 120.8(3)
C20 C25 H25 119.6
C24 C25 H25 119.6
O1 C38 Mn1 179.0(3)
C9 N1 C6 113.9(2)
C9 N1 B1 115.4(2)
C6 N1 B1 113.5(2)
C9 N1 Mn1 115.28(17)
C6 N1 Mn1 116.77(16)
B1 N1 Mn1 77.03(15)
C4 C5 C6 119.3(3)
C4 C5 C7 122.2(3)
C6 C5 C7 118.6(2)
C1 C6 C5 120.1(2)
C1 C6 N1 118.8(2)
C5 C6 N1 121.1(2)
C8 C7 C5 110.6(2)
C8 C7 H7A 109.5
C5 C7 H7A 109.5
C8 C7 H7B 109.5
C5 C7 H7B 109.5
H7A C7 H7B 108.1
C9 C8 C10 118.1(3)
C9 C8 C7 119.3(3)
C10 C8 C7 122.6(3)
C8 C9 C13 120.0(3)
C8 C9 N1 120.2(3)
C13 C9 N1 119.8(2)
O2 C39 Mn1 178.9(4)
N1 B1 Mn1 61.22(13)
N1 B1 H1A 107.5(17)
Mn1 B1 H1A 46.3(16)
N1 B1 H1B 113.1(16)
Mn1 B1 H1B 119.4(16)
H1A B1 H1B 100(2)
N1 B1 H1C 116.2(16)
Mn1 B1 H1C 121.4(16)
H1A B1 H1C 104(2)
H1B B1 H1C 114(2)
C14 C15 C16 120.6(5)
C14 C15 H15 119.7
C16 C15 H15 119.7
C17 C16 C15 120.3(5)
C17 C16 H16 119.9
C15 C16 H16 119.9
C16 C17 C18 119.0(5)
C16 C17 H17 120.5
C18 C17 H17 120.5
C19 C18 C17 119.5(8)
C19 C18 H18 120.2
C17 C18 H18 120.2
C18 C19 C14 122.1(10)
C18 C19 H19 118.9
C14 C19 H19 119.0
C16A C15A C14 119.0(6)
C16A C15A H15A 120.5
C14 C15A H15A 120.5
C17A C16A C15A 121.0(8)
C17A C16A H16A 119.5
C15A C16A H16A 119.5
C18A C17A C16A 121.6(11)
C18A C17A H17A 119.2
C16A C17A H17A 119.2
C17A C18A C19A 120.9(16)
C17A C18A H18A 119.6
C19A C18A H18A 119.6
C14 C19A C18A 121.5(17)
C14 C19A H19A 119.2
C18A C19A H19A 119.2
C27 C26 C31 114.9(6)
C27 C26 P1 119.1(4)
C31 C26 P1 125.9(5)
C28 C27 C26 122.6(5)
C28 C27 H27 118.7
C26 C27 H27 118.7
C29 C28 C27 119.9(5)
C29 C28 H28 120.1
C27 C28 H28 120.1
C28 C29 C30 120.8(5)
C28 C29 H29 119.6
C30 C29 H29 119.6
C29 C30 C31 119.5(5)
C29 C30 H30 120.3
C31 C30 H30 120.3
C30 C31 C26 122.2(5)
C30 C31 H31 118.9
C26 C31 H31 118.9
C31A C26A C27A 121.2(7)
C31A C26A P1 118.8(6)
C27A C26A P1 119.8(6)
C28A C27A C26A 118.8(7)
C28A C27A H27A 120.6
C26A C27A H27A 120.6
C27A C28A C29A 120.1(8)
C27A C28A H28A 120.0
C29A C28A H28A 120.0
C30A C29A C28A 120.4(9)
C30A C29A H29A 119.8
C28A C29A H29A 119.8
C29A C30A C31A 120.6(8)
C29A C30A H30A 119.7
C31A C30A H30A 119.7
C30A C31A C26A 119.0(7)
C30A C31A H31A 120.5
C26A C31A H31A 120.5
C33 C32 C37 118.6(5)
C33 C32 P1 123.4(4)
C37 C32 P1 117.8(5)
C32 C33 C34 121.8(6)
C32 C33 H33 119.1
C34 C33 H33 119.1
C33 C34 C35 119.8(6)
C33 C34 H34 120.1
C35 C34 H34 120.1
C36 C35 C34 119.6(4)
C36 C35 H35 120.2
C34 C35 H35 120.2
C35 C36 C37 120.5(4)
C35 C36 H36 119.8
C37 C36 H36 119.8
C32 C37 C36 119.7(6)
C32 C37 H37 120.1
C36 C37 H37 120.1
C37A C32A C33A 123.1(17)
C37A C32A P1 124.9(11)
C33A C32A P1 109.6(15)
C32A C33A C34A 116.3(17)
C32A C33A H33A 121.9
C34A C33A H33A 121.9
C35A C34A C33A 119.7(15)
C35A C34A H34A 120.2
C33A C34A H34A 120.2
C34A C35A C36A 122.6(18)
C34A C35A H35A 118.7
C36A C35A H35A 118.7
C35A C36A C37A 119.8(14)
C35A C36A H36A 120.1
C37A C36A H36A 120.1
C32A C37A C36A 118.4(12)
C32A C37A H37A 120.8
C36A C37A H37A 120.8

loop_
_geom_bond_atom_site_label_1
_geom_bond_atom_site_label_2
_geom_bond_distance
Mn1 C39A 1.61(3)
Mn1 C39 1.769(3)
Mn1 C38 1.775(3)
Mn1 N1 2.077(2)
Mn1 N1A 2.169(17)
Mn1 P2 2.2269(7)
Mn1 P1 2.2319(7)
Mn1 B1 2.309(3)
Mn1 B1A 2.45(3)
Mn1 H1A 1.71(4)
P1 C26 1.678(7)
P1 C32A 1.766(16)
P1 C1 1.811(3)
P1 C32 1.875(6)
P1 C26A 2.036(8)
P2 C13 1.820(3)
P2 C14 1.821(3)
P2 C20 1.835(3)
O1 C38 1.162(3)
B1A N1A 1.56(4)
B1A HB1A 0.9800
B1A HB1B 0.9800
B1A HB1C 0.9800
O2A C39A 1.23(4)
N1A C9A 1.46(3)
N1A C6A 1.48(3)
C1 C6 1.390(4)
C1 C2 1.395(4)
C1 C6A 1.58(3)
C2 C3 1.379(4)
C2 H2 0.9500
C3 C4 1.375(4)
C3 H3 0.9500
C4 C5 1.379(4)
C4 C5A 1.59(3)
C4 H4A 0.9500
C4 H4B 0.9500
C5A C6A 1.39(4)
C5A C7A 1.53(4)
C7A C8A 1.52(3)
C7A H7AA 0.9900
C7A H7AB 0.9900
C8A C10 1.18(3)
C8A C9A 1.43(4)
C9A C13 1.26(3)
C10 C11 1.369(5)
C10 C8 1.407(4)
C10 H10 0.9500
C11 C12 1.385(5)
C11 H11 0.9500
C12 C13 1.387(4)
C12 H12 0.9500
C13 C9 1.419(4)
C14 C19A 1.341(16)
C14 C15 1.364(6)
C14 C19 1.388(9)
C14 C15A 1.522(8)
C20 C25 1.388(4)
C20 C21 1.391(4)
C21 C22 1.392(5)
C21 H21 0.9500
C22 C23 1.376(6)
C22 H22 0.9500
C23 C24 1.371(5)
C23 H23 0.9500
C24 C25 1.391(4)
C24 H24 0.9500
C25 H25 0.9500
O2 C39 1.150(4)
N1 C9 1.447(3)
N1 C6 1.450(3)
N1 B1 1.578(4)
C5 C6 1.397(4)
C5 C7 1.504(4)
C7 C8 1.502(4)
C7 H7A 0.9900
C7 H7B 0.9900
C8 C9 1.400(4)
B1 H1A 1.24(3)
B1 H1B 1.12(3)
B1 H1C 1.07(3)
C15 C16 1.394(7)
C15 H15 0.9500
C16 C17 1.378(8)
C16 H16 0.9500
C17 C18 1.383(10)
C17 H17 0.9500
C18 C19 1.364(12)
C18 H18 0.9500
C19 H19 0.9500
C15A C16A 1.378(11)
C15A H15A 0.9500
C16A C17A 1.358(12)
C16A H16A 0.9500
C17A C18A 1.306(18)
C17A H17A 0.9500
C18A C19A 1.44(3)
C18A H18A 0.9500
C19A H19A 0.9500
C26 C27 1.415(8)
C26 C31 1.421(8)
C27 C28 1.383(7)
C27 H27 0.9500
C28 C29 1.369(8)
C28 H28 0.9500
C29 C30 1.374(8)
C29 H29 0.9500
C30 C31 1.396(7)
C30 H30 0.9500
C31 H31 0.9500
C26A C31A 1.381(12)
C26A C27A 1.387(11)
C27A C28A 1.378(10)
C27A H27A 0.9500
C28A C29A 1.386(12)
C28A H28A 0.9500
C29A C30A 1.365(12)
C29A H29A 0.9500
C30A C31A 1.377(10)
C30A H30A 0.9500
C31A H31A 0.9500
C32 C33 1.374(9)
C32 C37 1.393(6)
C33 C34 1.378(7)
C33 H33 0.9500
C34 C35 1.384(7)
C34 H34 0.9500
C35 C36 1.370(9)
C35 H35 0.9500
C36 C37 1.402(8)
C36 H36 0.9500
C37 H37 0.9500
C32A C37A 1.38(2)
C32A C33A 1.39(2)
C33A C34A 1.46(3)
C33A H33A 0.9500
C34A C35A 1.35(2)
C34A H34A 0.9500
C35A C36A 1.36(2)
C35A H35A 0.9500
C36A C37A 1.412(19)
C36A H36A 0.9500
C37A H37A 0.9500

loop_
_geom_torsion_atom_site_label_1
_geom_torsion_atom_site_label_2
_geom_torsion_atom_site_label_3
_geom_torsion_atom_site_label_4
_geom_torsion
Mn1 B1A N1A C9A -116.1(18)
Mn1 B1A N1A C6A 106.3(18)
Mn1 P1 C1 C6 12.3(2)
C26 P1 C1 C2 58.7(3)
C32A P1 C1 C2 -39.6(6)
C32 P1 C1 C2 -51.8(4)
C26A P1 C1 C2 64.7(4)
Mn1 P1 C1 C2 -171.0(2)
Mn1 P1 C1 C6A -18.3(12)
C6 C1 C2 C3 -3.1(5)
C6A C1 C2 C3 28.8(14)
P1 C1 C2 C3 -179.7(2)
C1 C2 C3 C4 1.5(5)
C2 C3 C4 C5 2.4(5)
C2 C3 C4 C5A -31.7(13)
C3 C4 C5A C6A 30(3)
C3 C4 C5A C7A -152(2)
C7A C5A C6A N1A -4(4)
C4 C5A C6A N1A 173(2)
C7A C5A C6A C1 -179(2)
C4 C5A C6A C1 -1(3)
C9A N1A C6A C5A -26(4)
B1A N1A C6A C5A 113(3)
Mn1 N1A C6A C5A -159(2)
C9A N1A C6A C1 148(2)
B1A N1A C6A C1 -74(3)
Mn1 N1A C6A C1 15(3)
C2 C1 C6A C5A -27(3)
P1 C1 C6A C5A 177(2)
C2 C1 C6A N1A 158.5(18)
P1 C1 C6A N1A 3(3)
C6A C5A C7A C8A 29(4)
C4 C5A C7A C8A -148(2)
C5A C7A C8A C10 147(3)
C5A C7A C8A C9A -25(4)
C10 C8A C9A C13 7(5)
C7A C8A C9A C13 179(3)
C10 C8A C9A N1A -176(3)
C7A C8A C9A N1A -4(4)
C6A N1A C9A C13 -153(2)
B1A N1A C9A C13 68(3)
Mn1 N1A C9A C13 -24(3)
C6A N1A C9A C8A 30(4)
B1A N1A C9A C8A -109(3)
Mn1 N1A C9A C8A 159(2)
C9A C8A C10 C11 -34(3)
C7A C8A C10 C11 154(2)
C8A C10 C11 C12 31.9(17)
C8 C10 C11 C12 -2.2(9)
C10 C11 C12 C13 -2.7(9)
C8A C9A C13 C12 23(3)
N1A C9A C13 C12 -154.1(18)
C8A C9A C13 P2 -179(2)
N1A C9A C13 P2 5(3)
C11 C12 C13 C9A -23.2(16)
C11 C12 C13 C9 4.0(7)
C11 C12 C13 P2 179.5(4)
C14 P2 C13 C9A -109.1(17)
C20 P2 C13 C9A 143.2(17)
Mn1 P2 C13 C9A 14.3(17)
C14 P2 C13 C12 45.6(4)
C20 P2 C13 C12 -62.1(4)
Mn1 P2 C13 C12 169.0(4)
C14 P2 C13 C9 -138.8(2)
C20 P2 C13 C9 113.6(2)
Mn1 P2 C13 C9 -15.4(3)
C13 P2 C14 C19A -157.7(12)
C20 P2 C14 C19A -46.1(12)
Mn1 P2 C14 C19A 90.0(12)
C13 P2 C14 C15 2.0(4)
C20 P2 C14 C15 113.5(4)
Mn1 P2 C14 C15 -110.3(4)
C13 P2 C14 C19 -168.0(6)
C20 P2 C14 C19 -56.5(6)
Mn1 P2 C14 C19 79.7(6)
C13 P2 C14 C15A 47.7(4)
C20 P2 C14 C15A 159.3(3)
Mn1 P2 C14 C15A -64.6(4)
C13 P2 C20 C25 -122.6(2)
C14 P2 C20 C25 125.9(2)
Mn1 P2 C20 C25 -7.4(2)
C13 P2 C20 C21 60.6(3)
C14 P2 C20 C21 -50.9(3)
Mn1 P2 C20 C21 175.8(2)
C25 C20 C21 C22 1.1(4)
P2 C20 C21 C22 177.9(3)
C20 C21 C22 C23 -0.3(5)
C21 C22 C23 C24 -0.5(5)
C22 C23 C24 C25 0.3(5)
C21 C20 C25 C24 -1.3(4)
P2 C20 C25 C24 -178.2(2)
C23 C24 C25 C20 0.5(4)
C3 C4 C5 C6 -4.6(4)
C3 C4 C5 C7 174.4(3)
C2 C1 C6 C5 0.9(4)
P1 C1 C6 C5 177.8(2)
C2 C1 C6 N1 -177.2(3)
P1 C1 C6 N1 -0.2(4)
C4 C5 C6 C1 2.9(4)
C7 C5 C6 C1 -176.1(3)
C4 C5 C6 N1 -179.1(3)
C7 C5 C6 N1 1.9(4)
C9 N1 C6 C1 -152.5(3)
B1 N1 C6 C1 72.7(3)
Mn1 N1 C6 C1 -14.2(3)
C9 N1 C6 C5 29.5(4)
B1 N1 C6 C5 -105.3(3)
Mn1 N1 C6 C5 167.8(2)
C4 C5 C7 C8 147.9(3)
C6 C5 C7 C8 -33.1(4)
C11 C10 C8 C9 5.5(7)
C11 C10 C8 C7 -172.1(5)
C5 C7 C8 C9 34.8(4)
C5 C7 C8 C10 -147.6(4)
C10 C8 C9 C13 -4.0(5)
C7 C8 C9 C13 173.7(3)
C10 C8 C9 N1 177.3(3)
C7 C8 C9 N1 -5.0(5)
C12 C13 C9 C8 -0.6(5)
P2 C13 C9 C8 -176.6(3)
C12 C13 C9 N1 178.0(4)
P2 C13 C9 N1 2.1(4)
C6 N1 C9 C8 -27.7(4)
B1 N1 C9 C8 106.2(3)
Mn1 N1 C9 C8 -166.7(2)
C6 N1 C9 C13 153.6(3)
B1 N1 C9 C13 -72.4(4)
Mn1 N1 C9 C13 14.6(4)
C9 N1 B1 Mn1 112.1(2)
C6 N1 B1 Mn1 -113.82(19)
C19 C14 C15 C16 -10.4(9)
P2 C14 C15 C16 179.6(4)
C14 C15 C16 C17 3.5(10)
C15 C16 C17 C18 3.4(10)
C16 C17 C18 C19 -3.2(11)
C17 C18 C19 C14 -4.0(14)
C15 C14 C19 C18 10.7(13)
P2 C14 C19 C18 -178.6(8)
C19A C14 C15A C16A 13.3(12)
P2 C14 C15A C16A 170.7(5)
C14 C15A C16A C17A -5.9(11)
C15A C16A C17A C18A 0.2(16)
C16A C17A C18A C19A -2(2)
C15A C14 C19A C18A -15(2)
P2 C14 C19A C18A -170.3(12)
C17A C18A C19A C14 11(3)
C1 P1 C26 C27 172.0(4)
Mn1 P1 C26 C27 55.6(5)
C1 P1 C26 C31 -4.1(6)
Mn1 P1 C26 C31 -120.5(5)
C31 C26 C27 C28 -3.0(8)
P1 C26 C27 C28 -179.4(5)
C26 C27 C28 C29 3.5(9)
C27 C28 C29 C30 -1.5(9)
C28 C29 C30 C31 -0.7(9)
C29 C30 C31 C26 1.2(8)
C27 C26 C31 C30 0.6(8)
P1 C26 C31 C30 176.8(4)
C31A C26A C27A C28A -0.2(13)
P1 C26A C27A C28A -175.9(6)
C26A C27A C28A C29A 0.3(12)
C27A C28A C29A C30A -0.3(14)
C28A C29A C30A C31A 0.3(15)
C29A C30A C31A C26A -0.2(13)
C27A C26A C31A C30A 0.1(13)
P1 C26A C31A C30A 175.9(6)
C1 P1 C32 C33 -21.4(5)
Mn1 P1 C32 C33 88.1(4)
C1 P1 C32 C37 163.5(4)
Mn1 P1 C32 C37 -87.0(4)
C37 C32 C33 C34 1.0(8)
P1 C32 C33 C34 -174.1(4)
C32 C33 C34 C35 0.8(8)
C33 C34 C35 C36 -1.1(7)
C34 C35 C36 C37 -0.4(7)
C33 C32 C37 C36 -2.5(7)
P1 C32 C37 C36 172.9(4)
C35 C36 C37 C32 2.2(7)
C1 P1 C32A C37A 160.8(11)
Mn1 P1 C32A C37A -78.7(13)
C1 P1 C32A C33A -36.3(15)
Mn1 P1 C32A C33A 84.1(14)
C37A C32A C33A C34A 0(3)
P1 C32A C33A C34A -163.5(14)
C32A C33A C34A C35A -2(3)
C33A C34A C35A C36A 2(3)
C34A C35A C36A C37A 0(3)
C33A C32A C37A C36A 2(2)
P1 C32A C37A C36A 163.1(11)
C35A C36A C37A C32A -2(2)
